data_7012032
loop_
_publ_author_name
'Richardson, Chris'
'Steel, Peter J.'

_publ_section_title
;
 Benzotriazole as a structural component in chelating and bridging
 heterocyclic ligands; ruthenium, palladium, copper and silver
 complexes
;
_journal_issue 5
_journal_name_full 'Dalton Transactions'
_journal_page_first 992
_journal_paper_doi 10.1039/b206990c
_journal_year 2003
_chemical_formula_sum 'C24 H20 Ag2 N10 O6'
_chemical_formula_weight 760.24
_chemical_name_systematic
; 
? 
;
_space_group_IT_number 15
_symmetry_cell_setting monoclinic
_symmetry_space_group_name_Hall '-C 2yc'
_symmetry_space_group_name_H-M 'C 1 2/c 1'
_atom_sites_solution_hydrogens geom
_atom_sites_solution_primary direct
_atom_sites_solution_secondary difmap
_audit_creation_method SHELXL-97
_cell_angle_alpha 90.00
_cell_angle_beta 96.98(1)
_cell_angle_gamma 90.00
_cell_formula_units_Z 4
_cell_length_a 16.252(2)
_cell_length_b 11.020(2)
_cell_length_c 14.709(2)
_cell_measurement_reflns_used 36
_cell_measurement_temperature 168(2)
_cell_measurement_theta_max 17.95
_cell_measurement_theta_min 4.64
_cell_volume 2614.8(7)
_computing_cell_refinement 'Siemens XSCANS'
_computing_data_collection 'Siemens XSCANS'
_computing_data_reduction 'Siemens SHELXTL'
_computing_molecular_graphics 'Siemens SHELXTL'
_computing_publication_material 'Siemens SHELXTL'
_computing_structure_refinement 'SHELXL-93 (Sheldrick, 1993)'
_computing_structure_solution 'SHELXS-86 (Sheldrick, 1990)'
_diffrn_ambient_temperature 168(2)
_diffrn_measured_fraction_theta_full 1.000
_diffrn_measured_fraction_theta_max 1.000
_diffrn_measurement_device 'Siemens P4'
_diffrn_measurement_method '\w scans'
_diffrn_radiation_monochromator graphite
_diffrn_radiation_source 'fine-focus sealed tube'
_diffrn_radiation_type MoK\a
_diffrn_radiation_wavelength 0.71073
_diffrn_reflns_av_R_equivalents 0.0209
_diffrn_reflns_av_sigmaI/netI 0.0261
_diffrn_reflns_limit_h_max 20
_diffrn_reflns_limit_h_min 0
_diffrn_reflns_limit_k_max 14
_diffrn_reflns_limit_k_min 0
_diffrn_reflns_limit_l_max 18
_diffrn_reflns_limit_l_min -18
_diffrn_reflns_number 2963
_diffrn_reflns_theta_full 27.00
_diffrn_reflns_theta_max 27.00
_diffrn_reflns_theta_min 2.24
_diffrn_standards_decay_% 8.35
_diffrn_standards_interval_count 97
_diffrn_standards_number 3
_exptl_absorpt_coefficient_mu 1.560
_exptl_absorpt_correction_T_max 0.6331
_exptl_absorpt_correction_T_min 0.5385
_exptl_absorpt_correction_type empirical
_exptl_crystal_colour colourless
_exptl_crystal_density_diffrn 1.931
_exptl_crystal_density_method 'not measured'
_exptl_crystal_description block
_exptl_crystal_F_000 1504
_exptl_crystal_size_max 0.55
_exptl_crystal_size_mid 0.34
_exptl_crystal_size_min 0.25
_refine_diff_density_max 0.512
_refine_diff_density_min -0.336
_refine_diff_density_rms 0.088
_refine_ls_extinction_method none
_refine_ls_goodness_of_fit_ref 0.982
_refine_ls_hydrogen_treatment mixed
_refine_ls_matrix_type full
_refine_ls_number_parameters 190
_refine_ls_number_reflns 2865
_refine_ls_number_restraints 0
_refine_ls_restrained_S_all 0.982
_refine_ls_R_factor_all 0.0322
_refine_ls_R_factor_gt 0.0250
_refine_ls_shift/su_max 0.001
_refine_ls_shift/su_mean 0.000
_refine_ls_structure_factor_coef Fsqd
_refine_ls_weighting_details 'calc w=1/[\s^2^(Fo^2^)+(0.0380P)^2^+0.0000P] where P=(Fo^2^+2Fc^2^)/3'
_refine_ls_weighting_scheme calc
_refine_ls_wR_factor_gt 0.0597
_refine_ls_wR_factor_ref 0.0609
_reflns_number_observed 2365
_reflns_number_total 2865
_reflns_observed_criterion >2sigma(I)
_cod_data_source_file b206990c.txt
_cod_data_source_block 3cr7(complex22)
_cod_depositor_comments
;
The following automatic conversions were performed:
'_symmetry_cell_setting' value 'Monoclinic' changed to 'monoclinic'
according to '/home/adriana/struct/CIF-dictionaries/cif_core.dic'
dictionary named 'cif_core.dic' version 2.4.1 from 2010-06-29.

Automatic conversion script
Id: cif_fix_enum 1555 2011-01-17 13:19:09Z saulius 
;
_cod_original_sg_symbol_H-M C2/c
_cod_database_code 7012032

loop_
_symmetry_equiv_pos_as_xyz
'x, y, z'
'-x, y, -z+1/2'
'x+1/2, y+1/2, z'
'-x+1/2, y+1/2, -z+1/2'
'-x, -y, -z'
'x, -y, z-1/2'
'-x+1/2, -y+1/2, -z'
'x+1/2, -y+1/2, z-1/2'

loop_
_atom_site_label
_atom_site_type_symbol
_atom_site_fract_x
_atom_site_fract_y
_atom_site_fract_z
_atom_site_U_iso_or_equiv
_atom_site_adp_type
_atom_site_occupancy
_atom_site_symmetry_multiplicity
_atom_site_calc_flag
_atom_site_refinement_flags
_atom_site_disorder_assembly
_atom_site_disorder_group
Ag1 Ag 0.359506(12) 0.607172(17) -0.033704(13) 0.02651(7) Uani 1 1 d . . .
N1 N 0.34676(12) 0.98131(18) 0.04337(14) 0.0209(4) Uani 1 1 d . . .
N2 N 0.31578(13) 0.87539(18) 0.00900(15) 0.0227(4) Uani 1 1 d . . .
N3 N 0.37362(13) 0.79294(19) 0.02479(15) 0.0242(5) Uani 1 1 d . . .
C3A C 0.44374(16) 0.8459(2) 0.07031(16) 0.0216(5) Uani 1 1 d . . .
C4 C 0.52211(16) 0.7976(2) 0.10085(18) 0.0274(6) Uani 1 1 d . . .
H4 H 0.5345 0.7142 0.0933 0.033 Uiso 1 1 calc R . .
C5 C 0.57992(17) 0.8771(3) 0.14214(19) 0.0320(6) Uani 1 1 d . . .
H5 H 0.6335 0.8478 0.1646 0.038 Uiso 1 1 calc R . .
C6 C 0.56180(16) 1.0014(3) 0.15217(18) 0.0297(6) Uani 1 1 d . . .
H6 H 0.6041 1.0533 0.1802 0.036 Uiso 1 1 calc R . .
C7 C 0.48556(17) 1.0499(2) 0.12304(17) 0.0255(5) Uani 1 1 d . . .
H7 H 0.4735 1.1335 0.1300 0.031 Uiso 1 1 calc R . .
C7A C 0.42694(15) 0.9680(2) 0.08247(16) 0.0202(5) Uani 1 1 d . . .
C1' C 0.29430(16) 1.0893(2) 0.04078(18) 0.0245(5) Uani 1 1 d . . .
H1'1 H 0.2501 1.0834 -0.0117 0.029 Uiso 1 1 calc R . .
H1'2 H 0.3281 1.1621 0.0317 0.029 Uiso 1 1 calc R . .
N1' N 0.19251(13) 1.02640(19) 0.13906(14) 0.0234(4) Uani 1 1 d . . .
C2' C 0.25538(15) 1.1028(2) 0.12847(17) 0.0211(5) Uani 1 1 d . . .
C3' C 0.28395(16) 1.1880(2) 0.19410(18) 0.0268(5) Uani 1 1 d . . .
H3' H 0.3279 1.2414 0.1844 0.032 Uiso 1 1 calc R . .
C4' C 0.24717(17) 1.1938(2) 0.27431(17) 0.0302(6) Uani 1 1 d . . .
H4' H 0.2660 1.2508 0.3207 0.036 Uiso 1 1 calc R . .
C5' C 0.18332(19) 1.1162(2) 0.28577(18) 0.0324(6) Uani 1 1 d . . .
H5' H 0.1573 1.1188 0.3402 0.039 Uiso 1 1 calc R . .
C6' C 0.15712(17) 1.0337(2) 0.21679(18) 0.0293(6) Uani 1 1 d . . .
H6' H 0.1126 0.9805 0.2249 0.035 Uiso 1 1 calc R . .
N10 N 0.45418(14) 0.41087(19) 0.09664(16) 0.0261(5) Uani 1 1 d . . .
O11 O 0.46565(14) 0.52163(17) 0.08943(16) 0.0436(5) Uani 1 1 d . . .
O12 O 0.38451(13) 0.3675(2) 0.07113(18) 0.0477(6) Uani 1 1 d . . .
O13 O 0.51238(13) 0.34364(19) 0.12800(16) 0.0411(5) Uani 1 1 d . . .

loop_
_atom_site_aniso_label
_atom_site_aniso_U_11
_atom_site_aniso_U_22
_atom_site_aniso_U_33
_atom_site_aniso_U_23
_atom_site_aniso_U_13
_atom_site_aniso_U_12
Ag1 0.03190(12) 0.02092(11) 0.02646(11) -0.00613(8) 0.00245(7) -0.00363(9)
N1 0.0221(10) 0.0179(10) 0.0232(10) -0.0021(8) 0.0045(8) -0.0027(8)
N2 0.0207(10) 0.0225(11) 0.0248(11) -0.0035(9) 0.0026(8) -0.0030(8)
N3 0.0249(11) 0.0208(11) 0.0266(11) -0.0023(9) 0.0017(9) -0.0023(8)
C3A 0.0254(13) 0.0203(11) 0.0193(12) 0.0003(9) 0.0034(10) -0.0042(10)
C4 0.0284(13) 0.0231(13) 0.0302(14) 0.0036(11) 0.0008(11) 0.0005(11)
C5 0.0235(13) 0.0385(16) 0.0326(14) 0.0046(12) -0.0023(11) -0.0009(12)
C6 0.0279(14) 0.0335(14) 0.0265(13) -0.0019(11) -0.0019(11) -0.0109(12)
C7 0.0313(14) 0.0232(12) 0.0225(12) -0.0040(10) 0.0046(10) -0.0089(11)
C7A 0.0218(12) 0.0227(12) 0.0167(11) 0.0004(9) 0.0044(9) -0.0027(10)
C1' 0.0267(13) 0.0188(12) 0.0289(13) 0.0020(10) 0.0074(10) 0.0030(10)
N1' 0.0275(11) 0.0210(10) 0.0217(10) -0.0026(8) 0.0028(9) 0.0007(9)
C2' 0.0222(11) 0.0169(11) 0.0239(12) 0.0004(10) 0.0014(9) 0.0045(10)
C3' 0.0286(13) 0.0194(12) 0.0309(14) -0.0026(11) -0.0020(11) 0.0001(11)
C4' 0.0373(15) 0.0262(13) 0.0251(13) -0.0077(11) -0.0040(11) 0.0034(12)
C5' 0.0415(16) 0.0351(15) 0.0212(12) -0.0045(12) 0.0060(11) 0.0031(13)
C6' 0.0345(15) 0.0280(14) 0.0262(13) -0.0021(11) 0.0070(11) -0.0030(12)
N10 0.0284(12) 0.0216(11) 0.0291(11) -0.0003(9) 0.0061(9) 0.0001(9)
O11 0.0483(13) 0.0197(10) 0.0599(14) 0.0051(10) -0.0051(11) -0.0031(9)
O12 0.0318(12) 0.0444(13) 0.0648(16) 0.0021(11) -0.0024(11) -0.0125(10)
O13 0.0398(12) 0.0259(10) 0.0560(14) 0.0060(10) -0.0016(10) 0.0047(9)

loop_
_atom_type_symbol
_atom_type_description
_atom_type_scat_dispersion_real
_atom_type_scat_dispersion_imag
_atom_type_scat_source
C C 0.0033 0.0016 'International Tables Vol C Tables 4.2.6.8 and 6.1.1.4'
H H 0.0000 0.0000 'International Tables Vol C Tables 4.2.6.8 and 6.1.1.4'
N N 0.0061 0.0033 'International Tables Vol C Tables 4.2.6.8 and 6.1.1.4'
O O 0.0106 0.0060 'International Tables Vol C Tables 4.2.6.8 and 6.1.1.4'
Ag Ag -0.8971 1.1015 'International Tables Vol C Tables 4.2.6.8 and 6.1.1.4'

loop_
_geom_angle_atom_site_label_1
_geom_angle_atom_site_label_2
_geom_angle_atom_site_label_3
_geom_angle
_geom_angle_site_symmetry_1
_geom_angle_site_symmetry_3
_geom_angle_publ_flag
N3 Ag1 N1' 152.96(8) . 7_565 ?
N3 Ag1 O11 92.11(7) . . ?
N1' Ag1 O11 114.86(7) 7_565 . ?
N2 N1 C7A 111.03(19) . . ?
N2 N1 C1' 120.4(2) . . ?
C7A N1 C1' 128.4(2) . . ?
N3 N2 N1 107.93(19) . . ?
N2 N3 C3A 109.0(2) . . ?
N2 N3 Ag1 122.22(16) . . ?
C3A N3 Ag1 128.19(16) . . ?
N3 C3A C7A 108.0(2) . . ?
N3 C3A C4 131.2(2) . . ?
C7A C3A C4 120.8(2) . . ?
C5 C4 C3A 116.5(2) . . ?
C4 C5 C6 121.7(3) . . ?
C7 C6 C5 122.5(2) . . ?
C6 C7 C7A 115.3(2) . . ?
N1 C7A C3A 104.0(2) . . ?
N1 C7A C7 132.7(2) . . ?
C3A C7A C7 123.2(2) . . ?
N1 C1' C2' 111.2(2) . . ?
C6' N1' C2' 118.0(2) . . ?
C6' N1' Ag1 117.77(17) . 7_565 ?
C2' N1' Ag1 124.15(16) . 7_565 ?
N1' C2' C3' 122.5(2) . . ?
N1' C2' C1' 116.0(2) . . ?
C3' C2' C1' 121.4(2) . . ?
C2' C3' C4' 118.8(2) . . ?
C5' C4' C3' 119.1(2) . . ?
C4' C5' C6' 119.2(2) . . ?
N1' C6' C5' 122.4(3) . . ?
O11 N10 O12 119.5(2) . . ?
O11 N10 O13 120.1(2) . . ?
O12 N10 O13 120.4(2) . . ?
N10 O11 Ag1 109.37(17) . . ?

loop_
_geom_bond_atom_site_label_1
_geom_bond_atom_site_label_2
_geom_bond_distance
_geom_bond_site_symmetry_2
_geom_bond_publ_flag
Ag1 N3 2.222(2) . ?
Ag1 N1' 2.228(2) 7_565 ?
Ag1 O11 2.527(2) . ?
N1 N2 1.345(3) . ?
N1 C7A 1.367(3) . ?
N1 C1' 1.462(3) . ?
N2 N3 1.308(3) . ?
N3 C3A 1.379(3) . ?
C3A C7A 1.389(3) . ?
C3A C4 1.403(4) . ?
C4 C5 1.371(4) . ?
C5 C6 1.413(4) . ?
C6 C7 1.369(4) . ?
C7 C7A 1.393(3) . ?
C1' C2' 1.511(3) . ?
N1' C6' 1.343(3) . ?
N1' C2' 1.348(3) . ?
N1' Ag1 2.228(2) 7_565 ?
C2' C3' 1.385(3) . ?
C3' C4' 1.387(4) . ?
C4' C5' 1.371(4) . ?
C5' C6' 1.390(4) . ?
N10 O11 1.241(3) . ?
N10 O12 1.244(3) . ?
N10 O13 1.245(3) . ?

loop_
_geom_torsion_atom_site_label_1
_geom_torsion_atom_site_label_2
_geom_torsion_atom_site_label_3
_geom_torsion_atom_site_label_4
_geom_torsion
_geom_torsion_site_symmetry_1
_geom_torsion_site_symmetry_2
_geom_torsion_site_symmetry_3
_geom_torsion_site_symmetry_4
_geom_torsion_publ_flag
C7A N1 N2 N3 0.1(3) . . . . ?
C1' N1 N2 N3 -176.3(2) . . . . ?
N1 N2 N3 C3A 0.0(3) . . . . ?
N1 N2 N3 Ag1 -172.08(14) . . . . ?
N1' Ag1 N3 N2 26.8(3) 7_565 . . . ?
O11 Ag1 N3 N2 -157.36(19) . . . . ?
N1' Ag1 N3 C3A -143.7(2) 7_565 . . . ?
O11 Ag1 N3 C3A 32.2(2) . . . . ?
N2 N3 C3A C7A -0.1(3) . . . . ?
Ag1 N3 C3A C7A 171.35(16) . . . . ?
N2 N3 C3A C4 -178.7(3) . . . . ?
Ag1 N3 C3A C4 -7.2(4) . . . . ?
N3 C3A C4 C5 178.1(3) . . . . ?
C7A C3A C4 C5 -0.3(4) . . . . ?
C3A C4 C5 C6 -0.9(4) . . . . ?
C4 C5 C6 C7 1.2(4) . . . . ?
C5 C6 C7 C7A -0.2(4) . . . . ?
N2 N1 C7A C3A -0.2(3) . . . . ?
C1' N1 C7A C3A 175.9(2) . . . . ?
N2 N1 C7A C7 177.0(3) . . . . ?
C1' N1 C7A C7 -6.9(4) . . . . ?
N3 C3A C7A N1 0.2(3) . . . . ?
C4 C3A C7A N1 178.9(2) . . . . ?
N3 C3A C7A C7 -177.4(2) . . . . ?
C4 C3A C7A C7 1.4(4) . . . . ?
C6 C7 C7A N1 -177.9(3) . . . . ?
C6 C7 C7A C3A -1.1(4) . . . . ?
N2 N1 C1' C2' 93.3(3) . . . . ?
C7A N1 C1' C2' -82.4(3) . . . . ?
C6' N1' C2' C3' -0.4(4) . . . . ?
Ag1 N1' C2' C3' 177.40(18) 7_565 . . . ?
C6' N1' C2' C1' 178.8(2) . . . . ?
Ag1 N1' C2' C1' -3.4(3) 7_565 . . . ?
N1 C1' C2' N1' -74.6(3) . . . . ?
N1 C1' C2' C3' 104.6(3) . . . . ?
N1' C2' C3' C4' 0.9(4) . . . . ?
C1' C2' C3' C4' -178.3(2) . . . . ?
C2' C3' C4' C5' -0.7(4) . . . . ?
C3' C4' C5' C6' 0.1(4) . . . . ?
C2' N1' C6' C5' -0.3(4) . . . . ?
Ag1 N1' C6' C5' -178.2(2) 7_565 . . . ?
C4' C5' C6' N1' 0.4(4) . . . . ?
O12 N10 O11 Ag1 -23.5(3) . . . . ?
O13 N10 O11 Ag1 155.5(2) . . . . ?
N3 Ag1 O11 N10 157.40(19) . . . . ?
N1' Ag1 O11 N10 -24.7(2) 7_565 . . . ?
